data_7226562
loop_
_publ_author_name
'Lee, Young Hoon'
'Kim, Jee Young'
'Kim, Yang'
'Hayami, Shinya'
'Shin, Jong Won'
'Harrowfield, Jack'
'Stefankiewicz, Artur R.'

_publ_section_title
;
 Lattice interactions of terpyridines and their derivatives -- free
 terpyridines and their protonated forms
;
_journal_issue 41
_journal_name_full CrystEngComm
_journal_page_first 8059
_journal_paper_doi 10.1039/C6CE01435F
_journal_volume 18
_journal_year 2016
_chemical_formula_moiety 'C23 H10 F5 N3'
_chemical_formula_sum 'C23 H10 F5 N3'
_chemical_formula_weight 423.34
_chemical_name_common pfpatpy
_chemical_name_systematic pfpatpy
_space_group_crystal_system triclinic
_space_group_IT_number 2
_space_group_name_Hall '-P 1'
_space_group_name_H-M_alt 'P -1'
_symmetry_space_group_name_Hall '-P 1'
_symmetry_space_group_name_H-M 'P -1'
_atom_sites_solution_hydrogens geom
_audit_creation_method SHELXL-2014/7
_audit_update_record
;
2016-08-26 deposited with the CCDC.
2016-09-15 downloaded from the CCDC.
;
_cell_angle_alpha 95.78(3)
_cell_angle_beta 95.32(3)
_cell_angle_gamma 94.15(3)
_cell_formula_units_Z 2
_cell_length_a 6.5270(13)
_cell_length_b 7.9030(16)
_cell_length_c 18.016(4)
_cell_measurement_reflns_used 10804
_cell_measurement_temperature 100(2)
_cell_measurement_theta_max 29.48
_cell_measurement_theta_min 0.36
_cell_volume 917.5(3)
_computing_cell_refinement HKL3000
_computing_data_collection 'PAL ADSC Quantum-210 ADX program'
_computing_data_reduction HKL3000
_computing_molecular_graphics ORTEP
_computing_publication_material WINGX
_computing_structure_refinement 'SHELXL-2014/7 (Sheldrick, 2014)'
_computing_structure_solution 'SHELXS-2014/4 (Sheldrick, 2014)'
_diffrn_ambient_temperature 100(2)
_diffrn_measured_fraction_theta_full 0.755
_diffrn_measured_fraction_theta_max 0.616
_diffrn_measurement_device_type 'ADSC Q210 CCD area detector'
_diffrn_measurement_method 'omega scan'
_diffrn_radiation_type Synchrotron
_diffrn_radiation_wavelength 0.630
_diffrn_reflns_av_R_equivalents 0.0175
_diffrn_reflns_av_unetI/netI 0.0335
_diffrn_reflns_Laue_measured_fraction_full 0.755
_diffrn_reflns_Laue_measured_fraction_max 0.616
_diffrn_reflns_limit_h_max 10
_diffrn_reflns_limit_h_min -10
_diffrn_reflns_limit_k_max 12
_diffrn_reflns_limit_k_min -12
_diffrn_reflns_limit_l_max 27
_diffrn_reflns_limit_l_min -26
_diffrn_reflns_number 8072
_diffrn_reflns_point_group_measured_fraction_full 0.755
_diffrn_reflns_point_group_measured_fraction_max 0.616
_diffrn_reflns_theta_full 22.210
_diffrn_reflns_theta_max 29.517
_diffrn_reflns_theta_min 2.304
_diffrn_source 'PLSII 2D bending magnet'
_exptl_absorpt_coefficient_mu 0.097
_exptl_absorpt_correction_T_max 0.999
_exptl_absorpt_correction_T_min 0.990
_exptl_absorpt_correction_type empirical
_exptl_absorpt_process_details 'HKL3000 Scalepack'
_exptl_crystal_colour colorless
_exptl_crystal_density_diffrn 1.532
_exptl_crystal_description needle
_exptl_crystal_F_000 428
_exptl_crystal_size_max 0.100
_exptl_crystal_size_mid 0.030
_exptl_crystal_size_min 0.010
_refine_diff_density_max 0.481
_refine_diff_density_min -0.512
_refine_diff_density_rms 0.076
_refine_ls_extinction_method none
_refine_ls_goodness_of_fit_ref 1.046
_refine_ls_hydrogen_treatment constr
_refine_ls_matrix_type full
_refine_ls_number_parameters 280
_refine_ls_number_reflns 4530
_refine_ls_number_restraints 0
_refine_ls_restrained_S_all 1.046
_refine_ls_R_factor_all 0.0766
_refine_ls_R_factor_gt 0.0662
_refine_ls_shift/su_max 0.000
_refine_ls_shift/su_mean 0.000
_refine_ls_structure_factor_coef Fsqd
_refine_ls_weighting_details 'w=1/[\s^2^(Fo^2^)+(0.1585P)^2^] where P=(Fo^2^+2Fc^2^)/3'
_refine_ls_weighting_scheme calc
_refine_ls_wR_factor_gt 0.1830
_refine_ls_wR_factor_ref 0.1991
_reflns_Friedel_coverage 0.000
_reflns_number_gt 3646
_reflns_number_total 4530
_reflns_threshold_expression 'I > 2\s(I)'
_cod_data_source_file c6ce01435f2.cif
_cod_data_source_block shelx
_cod_depositor_comments 'Adding full bibliography for 7226560--7226563.cif.'
_cod_database_code 7226562
_shelx_shelxl_version_number 2014/7
_shelx_space_group_comment
;
The symmetry employed for this shelxl refinement is uniquely defined
by the following loop, which should always be used as a source of
symmetry information in preference to the above space-group names.
They are only intended as comments.
;
_shelx_estimated_absorpt_t_min 0.990
_shelx_estimated_absorpt_t_max 0.999

loop_
_space_group_symop_operation_xyz
'x, y, z'
'-x, -y, -z'

loop_
_atom_site_label
_atom_site_type_symbol
_atom_site_fract_x
_atom_site_fract_y
_atom_site_fract_z
_atom_site_U_iso_or_equiv
_atom_site_adp_type
_atom_site_occupancy
_atom_site_site_symmetry_order
_atom_site_calc_flag
_atom_site_refinement_flags_posn
_atom_site_refinement_flags_adp
N1 N 0.6285(2) 1.17439(18) 0.57198(8) 0.0323(3) Uani 1 1 d . .
N2 N 0.67576(16) 1.42249(15) 0.75176(7) 0.0215(3) Uani 1 1 d . .
N3 N 0.55302(17) 1.62562(16) 0.92689(7) 0.0252(3) Uani 1 1 d . .
F1 F -0.22827(14) 0.82162(13) 0.64470(6) 0.0335(2) Uani 1 1 d . .
F2 F -0.60663(15) 0.65806(12) 0.64432(6) 0.0346(2) Uani 1 1 d . .
F3 F -0.82807(12) 0.71612(12) 0.76283(6) 0.0328(2) Uani 1 1 d . .
F4 F -0.67008(13) 0.93906(12) 0.88321(5) 0.0305(2) Uani 1 1 d . .
F5 F -0.29180(13) 1.10107(11) 0.88483(5) 0.0283(2) Uani 1 1 d . .
C1 C 0.8983(2) 1.38623(18) 0.62502(9) 0.0249(3) Uani 1 1 d . .
H1 H 0.9506 1.4708 0.6648 0.030 Uiso 1 1 calc R U
C2 C 1.0081(2) 1.35132(19) 0.56312(9) 0.0286(3) Uani 1 1 d . .
H2 H 1.1374 1.4122 0.5600 0.034 Uiso 1 1 calc R U
C3 C 0.9272(2) 1.2282(2) 0.50678(10) 0.0348(4) Uani 1 1 d . .
H3 H 1.0001 1.2017 0.4644 0.042 Uiso 1 1 calc R U
C4 C 0.7363(3) 1.1428(2) 0.51287(11) 0.0394(4) Uani 1 1 d . .
H4 H 0.6799 1.0586 0.4735 0.047 Uiso 1 1 calc R U
C5 C 0.70870(19) 1.29279(17) 0.62662(8) 0.0231(3) Uani 1 1 d . .
C6 C 0.58846(18) 1.31835(17) 0.69307(8) 0.0212(3) Uani 1 1 d . .
C7 C 0.39405(19) 1.22904(18) 0.69152(9) 0.0231(3) Uani 1 1 d . .
H7 H 0.3355 1.1566 0.6483 0.028 Uiso 1 1 calc R U
C8 C 0.28937(18) 1.25040(17) 0.75582(8) 0.0225(3) Uani 1 1 d . .
C9 C 0.37697(18) 1.36170(17) 0.81677(8) 0.0227(3) Uani 1 1 d . .
H9 H 0.3062 1.3814 0.8602 0.027 Uiso 1 1 calc R U
C10 C 0.57231(19) 1.44444(17) 0.81286(8) 0.0214(3) Uani 1 1 d . .
C11 C 0.67605(19) 1.55734(17) 0.87798(8) 0.0220(3) Uani 1 1 d . .
C12 C 0.6437(2) 1.7280(2) 0.98601(9) 0.0288(3) Uani 1 1 d . .
H12 H 0.5579 1.7789 1.0203 0.035 Uiso 1 1 calc R U
C13 C 0.8566(2) 1.7649(2) 1.00063(9) 0.0292(3) Uani 1 1 d . .
H13 H 0.9141 1.8380 1.0438 0.035 Uiso 1 1 calc R U
C14 C 0.9822(2) 1.6918(2) 0.95027(9) 0.0308(3) Uani 1 1 d . .
H14 H 1.1280 1.7133 0.9585 0.037 Uiso 1 1 calc R U
C15 C 0.89152(19) 1.58730(19) 0.88800(8) 0.0263(3) Uani 1 1 d . .
H15 H 0.9740 1.5366 0.8525 0.032 Uiso 1 1 calc R U
C16 C 0.09750(19) 1.15175(18) 0.75912(9) 0.0246(3) Uani 1 1 d . .
C17 C -0.05759(19) 1.06424(18) 0.76290(9) 0.0251(3) Uani 1 1 d . .
C18 C -0.25026(18) 0.96717(17) 0.76411(8) 0.0227(3) Uani 1 1 d . .
C19 C -0.3333(2) 0.85263(18) 0.70427(9) 0.0244(3) Uani 1 1 d . .
C20 C -0.5283(2) 0.76783(18) 0.70274(9) 0.0256(3) Uani 1 1 d . .
C21 C -0.64052(19) 0.79738(17) 0.76403(9) 0.0254(3) Uani 1 1 d . .
C22 C -0.56094(19) 0.90838(17) 0.82469(9) 0.0238(3) Uani 1 1 d . .
C23 C -0.36577(19) 0.99201(17) 0.82557(8) 0.0228(3) Uani 1 1 d . .

loop_
_atom_site_aniso_label
_atom_site_aniso_U_11
_atom_site_aniso_U_22
_atom_site_aniso_U_33
_atom_site_aniso_U_23
_atom_site_aniso_U_13
_atom_site_aniso_U_12
N1 0.0280(6) 0.0406(7) 0.0260(7) -0.0076(6) 0.0107(6) -0.0084(5)
N2 0.0166(4) 0.0277(5) 0.0203(6) 0.0007(5) 0.0063(4) 0.0001(4)
N3 0.0190(5) 0.0352(6) 0.0214(6) -0.0006(5) 0.0069(5) 0.0018(4)
F1 0.0296(4) 0.0431(5) 0.0286(5) -0.0024(4) 0.0150(4) 0.0011(4)
F2 0.0317(5) 0.0359(5) 0.0325(6) -0.0073(4) 0.0012(4) -0.0053(4)
F3 0.0164(4) 0.0352(4) 0.0457(7) 0.0030(4) 0.0061(4) -0.0078(3)
F4 0.0220(4) 0.0399(5) 0.0318(5) 0.0039(4) 0.0147(4) 0.0018(3)
F5 0.0221(4) 0.0353(5) 0.0254(5) -0.0037(4) 0.0029(4) -0.0022(3)
C1 0.0189(5) 0.0330(6) 0.0223(7) 0.0007(5) 0.0057(5) -0.0025(5)
C2 0.0216(6) 0.0388(7) 0.0264(8) 0.0040(6) 0.0096(6) -0.0016(5)
C3 0.0322(7) 0.0451(8) 0.0273(9) -0.0016(7) 0.0148(7) -0.0030(6)
C4 0.0377(8) 0.0470(9) 0.0303(10) -0.0118(7) 0.0165(8) -0.0118(7)
C5 0.0180(5) 0.0294(6) 0.0219(7) 0.0013(5) 0.0064(5) -0.0010(5)
C6 0.0168(5) 0.0268(6) 0.0200(7) 0.0007(5) 0.0052(5) 0.0000(4)
C7 0.0159(5) 0.0294(6) 0.0239(7) 0.0014(5) 0.0050(5) -0.0012(4)
C8 0.0138(5) 0.0284(6) 0.0256(7) 0.0029(5) 0.0056(5) -0.0002(4)
C9 0.0148(5) 0.0306(6) 0.0232(7) 0.0027(5) 0.0068(5) 0.0001(4)
C10 0.0155(5) 0.0274(6) 0.0218(7) 0.0017(5) 0.0061(5) 0.0001(4)
C11 0.0172(5) 0.0288(6) 0.0204(7) 0.0020(5) 0.0061(5) -0.0005(4)
C12 0.0247(6) 0.0397(7) 0.0213(8) -0.0024(6) 0.0066(6) 0.0006(5)
C13 0.0253(6) 0.0390(7) 0.0211(8) -0.0014(6) 0.0029(6) -0.0053(5)
C14 0.0208(6) 0.0426(8) 0.0284(8) 0.0017(7) 0.0074(6) -0.0051(5)
C15 0.0172(5) 0.0376(7) 0.0237(8) 0.0002(6) 0.0069(5) -0.0020(5)
C16 0.0178(5) 0.0308(6) 0.0256(7) 0.0022(5) 0.0061(5) 0.0011(4)
C17 0.0165(5) 0.0319(6) 0.0278(8) 0.0035(6) 0.0065(5) 0.0013(5)
C18 0.0145(5) 0.0283(6) 0.0258(8) 0.0031(5) 0.0059(5) 0.0001(4)
C19 0.0177(5) 0.0309(6) 0.0249(8) 0.0008(6) 0.0074(5) 0.0004(5)
C20 0.0202(5) 0.0276(6) 0.0274(8) -0.0020(6) 0.0027(6) -0.0029(5)
C21 0.0148(5) 0.0278(6) 0.0341(9) 0.0043(6) 0.0061(5) -0.0020(4)
C22 0.0159(5) 0.0295(6) 0.0272(8) 0.0040(6) 0.0080(5) 0.0004(4)
C23 0.0154(5) 0.0282(6) 0.0245(7) 0.0008(5) 0.0043(5) -0.0004(4)

loop_
_atom_type_symbol
_atom_type_description
_atom_type_scat_dispersion_real
_atom_type_scat_dispersion_imag
_atom_type_scat_source
C C 0.0020 0.0010 'International Tables Vol C Tables 4.2.6.8 and 6.1.1.4'
H H 0.0000 0.0000 'International Tables Vol C Tables 4.2.6.8 and 6.1.1.4'
N N 0.0050 0.0020 'International Tables Vol C Tables 4.2.6.8 and 6.1.1.4'
F F 0.0140 0.0080 'International Tables Vol C Tables 4.2.6.8 and 6.1.1.4'

loop_
_geom_angle_atom_site_label_1
_geom_angle_atom_site_label_2
_geom_angle_atom_site_label_3
_geom_angle
C5 N1 C4 118.05(13)
C6 N2 C10 118.48(11)
C12 N3 C11 117.36(12)
C2 C1 C5 117.91(15)
C2 C1 H1 121.0
C5 C1 H1 121.0
C3 C2 C1 119.30(13)
C3 C2 H2 120.4
C1 C2 H2 120.4
C2 C3 C4 118.76(13)
C2 C3 H3 120.6
C4 C3 H3 120.6
N1 C4 C3 122.83(17)
N1 C4 H4 118.6
C3 C4 H4 118.6
N1 C5 C1 123.16(12)
N1 C5 C6 116.35(12)
C1 C5 C6 120.45(14)
N2 C6 C7 123.37(12)
N2 C6 C5 117.45(11)
C7 C6 C5 119.16(14)
C8 C7 C6 117.70(15)
C8 C7 H7 121.2
C6 C7 H7 121.2
C9 C8 C7 119.39(12)
C9 C8 C16 120.80(12)
C7 C8 C16 119.76(14)
C8 C9 C10 118.49(12)
C8 C9 H9 120.8
C10 C9 H9 120.8
N2 C10 C9 122.52(14)
N2 C10 C11 117.16(11)
C9 C10 C11 120.29(12)
N3 C11 C15 122.60(14)
N3 C11 C10 116.45(12)
C15 C11 C10 120.93(12)
N3 C12 C13 124.05(13)
N3 C12 H12 118.0
C13 C12 H12 118.0
C14 C13 C12 118.06(15)
C14 C13 H13 121.0
C12 C13 H13 121.0
C15 C14 C13 118.94(13)
C15 C14 H14 120.5
C13 C14 H14 120.5
C14 C15 C11 118.98(12)
C14 C15 H15 120.5
C11 C15 H15 120.5
C17 C16 C8 177.24(15)
C16 C17 C18 176.00(16)
C19 C18 C23 117.84(12)
C19 C18 C17 121.69(12)
C23 C18 C17 120.41(14)
F1 C19 C18 120.40(12)
F1 C19 C20 117.72(15)
C18 C19 C20 121.86(13)
F2 C20 C21 119.99(12)
F2 C20 C19 121.11(13)
C21 C20 C19 118.90(15)
F3 C21 C22 120.31(12)
F3 C21 C20 119.12(15)
C22 C21 C20 120.57(12)
F4 C22 C21 120.65(12)
F4 C22 C23 119.39(14)
C21 C22 C23 119.96(12)
F5 C23 C22 119.08(12)
F5 C23 C18 120.05(12)
C22 C23 C18 120.83(15)

loop_
_geom_bond_atom_site_label_1
_geom_bond_atom_site_label_2
_geom_bond_distance
N1 C5 1.329(2)
N1 C4 1.3423(19)
N2 C6 1.329(2)
N2 C10 1.3469(16)
N3 C12 1.334(2)
N3 C11 1.3457(16)
F1 C19 1.3375(15)
F2 C20 1.3318(19)
F3 C21 1.3379(14)
F4 C22 1.3382(15)
F5 C23 1.3321(19)
C1 C2 1.3957(18)
C1 C5 1.3984(18)
C1 H1 0.9500
C2 C3 1.372(2)
C2 H2 0.9500
C3 C4 1.392(2)
C3 H3 0.9500
C4 H4 0.9500
C5 C6 1.4961(18)
C6 C7 1.4032(18)
C7 C8 1.4006(18)
C7 H7 0.9500
C8 C9 1.386(2)
C8 C16 1.4358(18)
C9 C10 1.4012(17)
C9 H9 0.9500
C10 C11 1.478(2)
C11 C15 1.4009(17)
C12 C13 1.394(2)
C12 H12 0.9500
C13 C14 1.389(2)
C13 H13 0.9500
C14 C15 1.382(2)
C14 H14 0.9500
C15 H15 0.9500
C16 C17 1.1953(18)
C17 C18 1.4280(17)
C18 C19 1.378(2)
C18 C23 1.4020(18)
C19 C20 1.3918(19)
C20 C21 1.390(2)
C21 C22 1.367(2)
C22 C23 1.3900(18)

loop_
_geom_torsion_atom_site_label_1
_geom_torsion_atom_site_label_2
_geom_torsion_atom_site_label_3
_geom_torsion_atom_site_label_4
_geom_torsion
C5 C1 C2 C3 0.0(2)
C1 C2 C3 C4 0.6(2)
C5 N1 C4 C3 0.2(3)
C2 C3 C4 N1 -0.7(3)
C4 N1 C5 C1 0.5(3)
C4 N1 C5 C6 -177.24(15)
C2 C1 C5 N1 -0.6(2)
C2 C1 C5 C6 177.07(12)
C10 N2 C6 C7 -0.4(2)
C10 N2 C6 C5 -178.53(11)
N1 C5 C6 N2 172.94(12)
C1 C5 C6 N2 -4.9(2)
N1 C5 C6 C7 -5.3(2)
C1 C5 C6 C7 176.85(12)
N2 C6 C7 C8 -0.8(2)
C5 C6 C7 C8 177.38(11)
C6 C7 C8 C9 2.2(2)
C6 C7 C8 C16 -175.19(12)
C7 C8 C9 C10 -2.4(2)
C16 C8 C9 C10 174.88(12)
C6 N2 C10 C9 0.06(19)
C6 N2 C10 C11 178.35(11)
C8 C9 C10 N2 1.4(2)
C8 C9 C10 C11 -176.88(11)
C12 N3 C11 C15 1.3(2)
C12 N3 C11 C10 -179.95(12)
N2 C10 C11 N3 157.69(12)
C9 C10 C11 N3 -23.98(18)
N2 C10 C11 C15 -23.53(18)
C9 C10 C11 C15 154.80(13)
C11 N3 C12 C13 -1.4(2)
N3 C12 C13 C14 0.5(2)
C12 C13 C14 C15 0.5(2)
C13 C14 C15 C11 -0.5(2)
N3 C11 C15 C14 -0.4(2)
C10 C11 C15 C14 -179.07(13)
C23 C18 C19 F1 -178.80(12)
C17 C18 C19 F1 4.1(2)
C23 C18 C19 C20 2.3(2)
C17 C18 C19 C20 -174.81(13)
F1 C19 C20 F2 0.8(2)
C18 C19 C20 F2 179.70(12)
F1 C19 C20 C21 179.82(12)
C18 C19 C20 C21 -1.2(2)
F2 C20 C21 F3 -0.9(2)
C19 C20 C21 F3 -179.98(12)
F2 C20 C21 C22 179.30(12)
C19 C20 C21 C22 0.2(2)
F3 C21 C22 F4 -0.9(2)
C20 C21 C22 F4 178.91(12)
F3 C21 C22 C23 179.86(12)
C20 C21 C22 C23 -0.4(2)
F4 C22 C23 F5 -0.01(19)
C21 C22 C23 F5 179.28(11)
F4 C22 C23 C18 -177.82(11)
C21 C22 C23 C18 1.5(2)
C19 C18 C23 F5 179.82(11)
C17 C18 C23 F5 -3.0(2)
C19 C18 C23 C22 -2.4(2)
C17 C18 C23 C22 174.75(12)
